data_7015534
loop_
_publ_author_name
'Brotherton, Wendy S.'
'Guha, Pampa M.'
'Phan, Hoa'
'Clark, Ronald J.'
'Shatruk, Michael'
'Zhu, Lei'

_publ_section_title
;
 Tridentate complexes of
 2,6-bis(4-substituted-1,2,3-triazol-1-ylmethyl)pyridine and its
 organic azide precursors: an application of the copper(II)
 acetate-accelerated azide-alkyne cycloaddition.
;
_journal_issue 14
_journal_name_full 'Dalton transactions (Cambridge, England : 2003)'
_journal_page_first 3655
_journal_page_last 3665
_journal_paper_doi 10.1039/c0dt01702g
_journal_volume 40
_journal_year 2011
_chemical_formula_moiety 'C7 H7 Cl2 Cu N7'
_chemical_formula_sum 'C7 H7 Cl2 Cu N7'
_chemical_formula_weight 323.64
_chemical_name_systematic
;
?
;
_space_group_IT_number 15
_symmetry_cell_setting monoclinic
_symmetry_space_group_name_Hall '-C 2yc'
_symmetry_space_group_name_H-M 'C 1 2/c 1'
_atom_sites_solution_hydrogens geom
_atom_sites_solution_primary direct
_atom_sites_solution_secondary difmap
_audit_creation_method SHELXL-97
_cell_angle_alpha 90.00
_cell_angle_beta 119.04
_cell_angle_gamma 90.00
_cell_formula_units_Z 8
_cell_length_a 15.1972(7)
_cell_length_b 12.5443(6)
_cell_length_c 14.1168(10)
_cell_measurement_reflns_used 6298
_cell_measurement_temperature 173(2)
_cell_measurement_theta_max 28.81
_cell_measurement_theta_min 2.23
_cell_volume 2352.9(2)
_computing_cell_refinement 'Bruker SAINT'
_computing_data_collection 'Bruker APEX2'
_computing_data_reduction 'Bruker SAINT'
_computing_molecular_graphics 'Bruker SHELXTL'
_computing_publication_material 'Bruker SHELXTL'
_computing_structure_refinement 'SHELXL-97 (Sheldrick, 2008)'
_computing_structure_solution 'SHELXS-97 (Sheldrick, 2008)'
_diffrn_ambient_temperature 173(2)
_diffrn_measured_fraction_theta_full 1.000
_diffrn_measured_fraction_theta_max 1.000
_diffrn_measurement_device_type 'Bruker APEX-II CCD'
_diffrn_measurement_method '\f and \w scans'
_diffrn_radiation_monochromator graphite
_diffrn_radiation_source 'fine-focus sealed tube'
_diffrn_radiation_type MoK\a
_diffrn_radiation_wavelength 0.71073
_diffrn_reflns_av_R_equivalents 0.0230
_diffrn_reflns_av_sigmaI/netI 0.0166
_diffrn_reflns_limit_h_max 19
_diffrn_reflns_limit_h_min -19
_diffrn_reflns_limit_k_max 16
_diffrn_reflns_limit_k_min -16
_diffrn_reflns_limit_l_max 18
_diffrn_reflns_limit_l_min -18
_diffrn_reflns_number 12958
_diffrn_reflns_theta_full 27.10
_diffrn_reflns_theta_max 27.10
_diffrn_reflns_theta_min 2.23
_exptl_absorpt_coefficient_mu 2.298
_exptl_absorpt_correction_T_max 0.8028
_exptl_absorpt_correction_T_min 0.6961
_exptl_absorpt_correction_type empirical
_exptl_absorpt_process_details SADABS
_exptl_crystal_colour yellow
_exptl_crystal_density_diffrn 1.827
_exptl_crystal_density_method 'not measured'
_exptl_crystal_description irregular,
_exptl_crystal_F_000 1288
_exptl_crystal_size_max 0.17
_exptl_crystal_size_mid 0.15
_exptl_crystal_size_min 0.10
_refine_diff_density_max 0.330
_refine_diff_density_min -0.268
_refine_diff_density_rms 0.057
_refine_ls_extinction_method none
_refine_ls_goodness_of_fit_ref 0.974
_refine_ls_hydrogen_treatment constr
_refine_ls_matrix_type full
_refine_ls_number_parameters 154
_refine_ls_number_reflns 2598
_refine_ls_number_restraints 0
_refine_ls_restrained_S_all 0.974
_refine_ls_R_factor_all 0.0235
_refine_ls_R_factor_gt 0.0209
_refine_ls_shift/su_max 0.001
_refine_ls_shift/su_mean 0.000
_refine_ls_structure_factor_coef Fsqd
_refine_ls_weighting_details 'calc w=1/[\s^2^(Fo^2^)+(0.0284P)^2^+3.1320P] where P=(Fo^2^+2Fc^2^)/3'
_refine_ls_weighting_scheme calc
_refine_ls_wR_factor_gt 0.0537
_refine_ls_wR_factor_ref 0.0553
_reflns_number_gt 2366
_reflns_number_total 2598
_reflns_threshold_expression >2sigma(I)
_cod_data_source_file c0dt01702g.txt
_cod_data_source_block zhu67
_cod_depositor_comments
;
The following automatic conversions were performed:
'_symmetry_cell_setting' value 'Monoclinic' changed to 'monoclinic'
according to '/home/saulius/struct/CIF-dictionaries/cif_core.dic'
dictionary named 'cif_core.dic' version 2.4.1 from 2010-06-29.

Automatic conversion script
Id: cif_fix_enum 1555 2011-01-17 13:19:09Z saulius 
;
_cod_original_cell_volume 2352.8(2)
_cod_original_sg_symbol_Hall -C2yc
_cod_original_sg_symbol_H-M C2/c
_cod_database_code 7015534

loop_
_symmetry_equiv_pos_as_xyz
'x, y, z'
'-x, y, -z+1/2'
'x+1/2, y+1/2, z'
'-x+1/2, y+1/2, -z+1/2'
'-x, -y, -z'
'x, -y, z-1/2'
'-x+1/2, -y+1/2, -z'
'x+1/2, -y+1/2, z-1/2'

loop_
_atom_site_label
_atom_site_type_symbol
_atom_site_fract_x
_atom_site_fract_y
_atom_site_fract_z
_atom_site_U_iso_or_equiv
_atom_site_adp_type
_atom_site_occupancy
_atom_site_symmetry_multiplicity
_atom_site_calc_flag
_atom_site_refinement_flags
_atom_site_disorder_assembly
_atom_site_disorder_group
Cu1 Cu 0.145958(14) 0.814045(15) 0.119086(17) 0.01996(7) Uani 1 1 d . . .
Cl1 Cl 0.22811(3) 0.81906(3) 0.31643(4) 0.02947(11) Uani 1 1 d . . .
Cl2 Cl 0.21291(3) 0.95118(3) 0.07753(4) 0.02629(10) Uani 1 1 d . . .
C1 C -0.07327(13) 0.80924(14) 0.06051(17) 0.0293(4) Uani 1 1 d . . .
H1A H -0.1270 0.8119 -0.0161 0.035 Uiso 1 1 calc R . .
H1B H -0.1028 0.8295 0.1069 0.035 Uiso 1 1 calc R . .
C2 C -0.02939(12) 0.69876(13) 0.08881(14) 0.0235(3) Uani 1 1 d . . .
C3 C 0.11222(12) 0.59247(13) 0.13328(13) 0.0220(3) Uani 1 1 d . . .
C4 C 0.06291(14) 0.50221(14) 0.13978(14) 0.0270(4) Uani 1 1 d . . .
H4 H 0.0956 0.4348 0.1574 0.032 Uiso 1 1 calc R . .
C5 C -0.03568(14) 0.51290(15) 0.11980(15) 0.0290(4) Uani 1 1 d . . .
H5 H -0.0711 0.4522 0.1239 0.035 Uiso 1 1 calc R . .
C6 C -0.08281(13) 0.61176(15) 0.09381(14) 0.0279(4) Uani 1 1 d . . .
H6 H -0.1503 0.6194 0.0798 0.033 Uiso 1 1 calc R . .
C7 C 0.22002(13) 0.59154(13) 0.15557(16) 0.0269(4) Uani 1 1 d . . .
H7A H 0.2668 0.5850 0.2343 0.032 Uiso 1 1 calc R . .
H7B H 0.2315 0.5309 0.1180 0.032 Uiso 1 1 calc R . .
N1 N 0.23611(11) 0.69424(11) 0.11399(13) 0.0235(3) Uani 1 1 d . . .
N2 N 0.32443(11) 0.71428(11) 0.13454(12) 0.0251(3) Uani 1 1 d . . .
N3 N 0.39866(12) 0.74177(14) 0.14572(16) 0.0403(4) Uani 1 1 d . . .
N4 N 0.06645(10) 0.68767(10) 0.10863(12) 0.0210(3) Uani 1 1 d . . .
N5 N 0.00964(11) 0.88368(12) 0.07840(13) 0.0285(3) Uani 1 1 d . . .
N6 N 0.01333(11) 0.97099(13) 0.12290(13) 0.0308(3) Uani 1 1 d . . .
N7 N 0.02633(15) 1.05182(16) 0.16090(17) 0.0519(5) Uani 1 1 d . . .

loop_
_atom_site_aniso_label
_atom_site_aniso_U_11
_atom_site_aniso_U_22
_atom_site_aniso_U_33
_atom_site_aniso_U_23
_atom_site_aniso_U_13
_atom_site_aniso_U_12
Cu1 0.01742(11) 0.01533(11) 0.02931(12) 0.00073(8) 0.01305(9) 0.00009(7)
Cl1 0.0334(2) 0.0282(2) 0.0267(2) -0.00298(16) 0.01452(19) -0.00642(17)
Cl2 0.0240(2) 0.02006(19) 0.0378(2) 0.00338(16) 0.01728(18) -0.00179(15)
C1 0.0184(8) 0.0281(9) 0.0428(11) 0.0038(8) 0.0158(8) 0.0003(7)
C2 0.0186(8) 0.0260(9) 0.0244(8) -0.0003(7) 0.0093(7) -0.0023(6)
C3 0.0217(8) 0.0206(8) 0.0224(8) -0.0011(6) 0.0097(7) -0.0020(6)
C4 0.0312(9) 0.0198(8) 0.0287(9) 0.0011(7) 0.0135(8) -0.0030(7)
C5 0.0293(9) 0.0276(9) 0.0299(9) 0.0002(7) 0.0142(8) -0.0102(7)
C6 0.0210(8) 0.0322(9) 0.0300(9) 0.0019(7) 0.0121(7) -0.0044(7)
C7 0.0235(9) 0.0176(8) 0.0393(10) 0.0045(7) 0.0151(8) 0.0015(6)
N1 0.0198(7) 0.0196(7) 0.0343(8) 0.0024(6) 0.0156(6) 0.0022(5)
N2 0.0240(8) 0.0196(7) 0.0305(8) 0.0034(6) 0.0121(6) 0.0037(6)
N3 0.0244(8) 0.0328(9) 0.0616(12) 0.0122(8) 0.0193(8) 0.0034(7)
N4 0.0189(7) 0.0192(7) 0.0246(7) 0.0001(5) 0.0104(6) -0.0012(5)
N5 0.0218(7) 0.0208(7) 0.0458(9) 0.0001(6) 0.0187(7) 0.0020(6)
N6 0.0241(8) 0.0316(9) 0.0350(9) -0.0013(7) 0.0130(7) 0.0063(6)
N7 0.0395(11) 0.0448(12) 0.0630(13) -0.0211(10) 0.0181(10) 0.0065(8)

loop_
_atom_type_symbol
_atom_type_description
_atom_type_scat_dispersion_real
_atom_type_scat_dispersion_imag
_atom_type_scat_source
C C 0.0033 0.0016 'International Tables Vol C Tables 4.2.6.8 and 6.1.1.4'
H H 0.0000 0.0000 'International Tables Vol C Tables 4.2.6.8 and 6.1.1.4'
N N 0.0061 0.0033 'International Tables Vol C Tables 4.2.6.8 and 6.1.1.4'
Cl Cl 0.1484 0.1585 'International Tables Vol C Tables 4.2.6.8 and 6.1.1.4'
Cu Cu 0.3201 1.2651 'International Tables Vol C Tables 4.2.6.8 and 6.1.1.4'

loop_
_geom_angle_atom_site_label_1
_geom_angle_atom_site_label_2
_geom_angle_atom_site_label_3
_geom_angle
_geom_angle_site_symmetry_1
_geom_angle_site_symmetry_3
_geom_angle_publ_flag
N4 Cu1 N5 79.71(6) . . ?
N4 Cu1 N1 78.63(6) . . ?
N5 Cu1 N1 153.86(6) . . ?
N4 Cu1 Cl2 162.78(5) . . ?
N5 Cu1 Cl2 97.23(4) . . ?
N1 Cu1 Cl2 99.12(4) . . ?
N4 Cu1 Cl1 93.56(4) . . ?
N5 Cu1 Cl1 101.29(5) . . ?
N1 Cu1 Cl1 94.50(5) . . ?
Cl2 Cu1 Cl1 103.648(17) . . ?
N5 C1 C2 107.64(14) . . ?
N5 C1 H1A 110.2 . . ?
C2 C1 H1A 110.2 . . ?
N5 C1 H1B 110.2 . . ?
C2 C1 H1B 110.2 . . ?
H1A C1 H1B 108.5 . . ?
N4 C2 C6 120.61(16) . . ?
N4 C2 C1 116.37(14) . . ?
C6 C2 C1 123.02(15) . . ?
N4 C3 C4 121.08(15) . . ?
N4 C3 C7 115.76(14) . . ?
C4 C3 C7 123.14(15) . . ?
C3 C4 C5 118.18(17) . . ?
C3 C4 H4 120.9 . . ?
C5 C4 H4 120.9 . . ?
C6 C5 C4 120.43(16) . . ?
C6 C5 H5 119.8 . . ?
C4 C5 H5 119.8 . . ?
C2 C6 C5 118.55(16) . . ?
C2 C6 H6 120.7 . . ?
C5 C6 H6 120.7 . . ?
N1 C7 C3 106.32(13) . . ?
N1 C7 H7A 110.5 . . ?
C3 C7 H7A 110.5 . . ?
N1 C7 H7B 110.5 . . ?
C3 C7 H7B 110.5 . . ?
H7A C7 H7B 108.7 . . ?
N2 N1 C7 116.49(14) . . ?
N2 N1 Cu1 120.12(11) . . ?
C7 N1 Cu1 112.32(10) . . ?
N3 N2 N1 172.26(18) . . ?
C3 N4 C2 121.15(14) . . ?
C3 N4 Cu1 118.62(11) . . ?
C2 N4 Cu1 119.81(11) . . ?
N6 N5 C1 117.55(15) . . ?
N6 N5 Cu1 116.00(12) . . ?
C1 N5 Cu1 115.85(11) . . ?
N7 N6 N5 171.5(2) . . ?

loop_
_geom_bond_atom_site_label_1
_geom_bond_atom_site_label_2
_geom_bond_distance
_geom_bond_site_symmetry_2
_geom_bond_publ_flag
Cu1 N4 1.9549(13) . ?
Cu1 N5 2.0565(14) . ?
Cu1 N1 2.0582(14) . ?
Cu1 Cl2 2.2177(4) . ?
Cu1 Cl1 2.4386(5) . ?
C1 N5 1.488(2) . ?
C1 C2 1.505(2) . ?
C1 H1A 0.9900 . ?
C1 H1B 0.9900 . ?
C2 N4 1.350(2) . ?
C2 C6 1.382(2) . ?
C3 N4 1.340(2) . ?
C3 C4 1.385(2) . ?
C3 C7 1.511(2) . ?
C4 C5 1.390(3) . ?
C4 H4 0.9500 . ?
C5 C6 1.389(3) . ?
C5 H5 0.9500 . ?
C6 H6 0.9500 . ?
C7 N1 1.484(2) . ?
C7 H7A 0.9900 . ?
C7 H7B 0.9900 . ?
N1 N2 1.253(2) . ?
N2 N3 1.115(2) . ?
N5 N6 1.250(2) . ?
N6 N7 1.119(2) . ?

loop_
_geom_torsion_atom_site_label_1
_geom_torsion_atom_site_label_2
_geom_torsion_atom_site_label_3
_geom_torsion_atom_site_label_4
_geom_torsion
_geom_torsion_site_symmetry_1
_geom_torsion_site_symmetry_2
_geom_torsion_site_symmetry_3
_geom_torsion_site_symmetry_4
_geom_torsion_publ_flag
N5 C1 C2 N4 -8.5(2) . . . . ?
N5 C1 C2 C6 172.11(17) . . . . ?
N4 C3 C4 C5 0.1(3) . . . . ?
C7 C3 C4 C5 178.64(16) . . . . ?
C3 C4 C5 C6 0.2(3) . . . . ?
N4 C2 C6 C5 0.1(3) . . . . ?
C1 C2 C6 C5 179.46(17) . . . . ?
C4 C5 C6 C2 -0.3(3) . . . . ?
N4 C3 C7 N1 -15.3(2) . . . . ?
C4 C3 C7 N1 166.16(16) . . . . ?
C3 C7 N1 N2 172.95(15) . . . . ?
C3 C7 N1 Cu1 28.80(17) . . . . ?
N4 Cu1 N1 N2 -168.93(15) . . . . ?
N5 Cu1 N1 N2 156.50(14) . . . . ?
Cl2 Cu1 N1 N2 28.42(14) . . . . ?
Cl1 Cu1 N1 N2 -76.20(13) . . . . ?
N4 Cu1 N1 C7 -26.24(12) . . . . ?
N5 Cu1 N1 C7 -60.8(2) . . . . ?
Cl2 Cu1 N1 C7 171.11(11) . . . . ?
Cl1 Cu1 N1 C7 66.50(12) . . . . ?
C4 C3 N4 C2 -0.3(3) . . . . ?
C7 C3 N4 C2 -178.93(15) . . . . ?
C4 C3 N4 Cu1 172.28(13) . . . . ?
C7 C3 N4 Cu1 -6.3(2) . . . . ?
C6 C2 N4 C3 0.2(3) . . . . ?
C1 C2 N4 C3 -179.21(16) . . . . ?
C6 C2 N4 Cu1 -172.30(13) . . . . ?
C1 C2 N4 Cu1 8.3(2) . . . . ?
N5 Cu1 N4 C3 -176.52(14) . . . . ?
N1 Cu1 N4 C3 18.20(13) . . . . ?
Cl2 Cu1 N4 C3 102.30(17) . . . . ?
Cl1 Cu1 N4 C3 -75.68(13) . . . . ?
N5 Cu1 N4 C2 -3.83(13) . . . . ?
N1 Cu1 N4 C2 -169.11(14) . . . . ?
Cl2 Cu1 N4 C2 -85.01(19) . . . . ?
Cl1 Cu1 N4 C2 97.01(13) . . . . ?
C2 C1 N5 N6 -137.91(17) . . . . ?
C2 C1 N5 Cu1 5.45(19) . . . . ?
N4 Cu1 N5 N6 142.53(15) . . . . ?
N1 Cu1 N5 N6 176.96(13) . . . . ?
Cl2 Cu1 N5 N6 -54.62(14) . . . . ?
Cl1 Cu1 N5 N6 50.92(14) . . . . ?
N4 Cu1 N5 C1 -1.40(13) . . . . ?
N1 Cu1 N5 C1 33.0(2) . . . . ?
Cl2 Cu1 N5 C1 161.45(13) . . . . ?
Cl1 Cu1 N5 C1 -93.01(13) . . . . ?
